data_2207555
loop_
_publ_author_name
'Qian, Heng-Yu'
'Cui, Xiu-Ling'
'Yin, Zhi-Gang'

_publ_section_title
;
 1-Ferrocenyl-<i>N</i>-(1-phenylethyl)ethylamine
;
_journal_coeditor_code HG6265
_journal_issue 12
_journal_name_full 'Acta Crystallographica Section E'
_journal_page_first m2641
_journal_page_last m2642
_journal_paper_doi 10.1107/S1600536805037414
_journal_volume 61
_journal_year 2005
_chemical_formula_iupac '[Fe (C5 H5) (C15 H18 N)]'
_chemical_formula_moiety 'C20 H23 Fe N'
_chemical_formula_sum 'C20 H23 Fe N'
_chemical_formula_weight 333.24
_chemical_name_common alpha-Ferrocenyl-N-(1-phenylethyl)ethylamine
_chemical_name_systematic
;
1-Ferrocenyl-N-(1-phenylethyl)ethylamine
;
_space_group_IT_number 19
_symmetry_cell_setting orthorhombic
_symmetry_space_group_name_Hall 'P 2ac 2ab'
_symmetry_space_group_name_H-M 'P 21 21 21'
_atom_sites_solution_hydrogens geom
_atom_sites_solution_primary direct
_atom_sites_solution_secondary difmap
_audit_creation_method SHELXL-97
_cell_angle_alpha 90.00
_cell_angle_beta 90.00
_cell_angle_gamma 90.00
_cell_formula_units_Z 4
_cell_length_a 7.3401(15)
_cell_length_b 11.688(2)
_cell_length_c 19.841(4)
_cell_measurement_reflns_used 1335
_cell_measurement_temperature 291(2)
_cell_measurement_theta_max 25.34
_cell_measurement_theta_min 2.24
_cell_volume 1702.2(6)
_computing_cell_refinement SMART
_computing_data_collection 'SMART (Bruker, 2000)'
_computing_data_reduction 'SAINT (Bruker, 2000)'
_computing_molecular_graphics SHELXTL
_computing_publication_material SHELXTL
_computing_structure_refinement SHELXTL
_computing_structure_solution 'SHELXTL (Bruker, 2000)'
_diffrn_ambient_temperature 291(2)
_diffrn_measured_fraction_theta_full 1.000
_diffrn_measured_fraction_theta_max 1.000
_diffrn_measurement_device_type 'Bruker SMART APEX CCD area-detector'
_diffrn_measurement_method '\f and \w'
_diffrn_radiation_monochromator graphite
_diffrn_radiation_source 'sealed tube'
_diffrn_radiation_type MoK\a
_diffrn_radiation_wavelength 0.71073
_diffrn_reflns_av_R_equivalents 0.0552
_diffrn_reflns_av_sigmaI/netI 0.0768
_diffrn_reflns_limit_h_max 9
_diffrn_reflns_limit_h_min -8
_diffrn_reflns_limit_k_max 14
_diffrn_reflns_limit_k_min -14
_diffrn_reflns_limit_l_max 24
_diffrn_reflns_limit_l_min -24
_diffrn_reflns_number 7239
_diffrn_reflns_theta_full 25.99
_diffrn_reflns_theta_max 25.99
_diffrn_reflns_theta_min 2.02
_diffrn_standards_decay_% 0
_diffrn_standards_number 0
_exptl_absorpt_coefficient_mu 0.882
_exptl_absorpt_correction_T_max 0.8574
_exptl_absorpt_correction_T_min 0.7966
_exptl_absorpt_correction_type multi-scan
_exptl_absorpt_process_details '(SADABS; Bruker, 2000)'
_exptl_crystal_colour orange
_exptl_crystal_density_diffrn 1.300
_exptl_crystal_density_method 'not measured'
_exptl_crystal_description block
_exptl_crystal_F_000 704
_exptl_crystal_size_max 0.27
_exptl_crystal_size_mid 0.20
_exptl_crystal_size_min 0.18
_refine_diff_density_max 0.257
_refine_diff_density_min -0.558
_refine_ls_abs_structure_details 'Flack (1983)'
_refine_ls_abs_structure_Flack 0.08(3)
_refine_ls_extinction_method none
_refine_ls_goodness_of_fit_ref 1.013
_refine_ls_hydrogen_treatment constr
_refine_ls_matrix_type full
_refine_ls_number_parameters 200
_refine_ls_number_reflns 3222
_refine_ls_number_restraints 0
_refine_ls_restrained_S_all 1.013
_refine_ls_R_factor_all 0.0719
_refine_ls_R_factor_gt 0.0560
_refine_ls_shift/su_max 0.000
_refine_ls_shift/su_mean 0.000
_refine_ls_structure_factor_coef Fsqd
_refine_ls_weighting_details 'calc w=1/[\s^2^(Fo^2^)+(0.06P)^2^+0.66P] where P=(Fo^2^+2Fc^2^)/3'
_refine_ls_weighting_scheme calc
_refine_ls_wR_factor_gt 0.1233
_refine_ls_wR_factor_ref 0.1271
_reflns_number_gt 2629
_reflns_number_total 3222
_reflns_threshold_expression I>2\s(I)
_cod_data_source_file hg6265.cif
_cod_data_source_block I
_cod_depositor_comments
;
The following automatic conversions were performed:
'_symmetry_cell_setting' value 'Orthorhombic' changed to 'orthorhombic'
according to '/home/saulius/struct/CIF-dictionaries/cif_core.dic'
dictionary named 'cif_core.dic' version 2.4.1 from 2010-06-29.

Automatic conversion script
Id: cif_fix_enum 1527 2010-12-29 10:47:43Z saulius 

The following automatic conversions were performed:

'_symmetry_cell_setting' value 'Orthorhombic' changed to
'orthorhombic' according to
/home/saulius/struct/CIF-dictionaries/cif_core.dic dictionary named
'cif_core.dic' version 2.4.1 from 2010-06-29.

Automatic conversion script
Id: cif_fix_values 1715 2011-07-08 13:25:40Z adriana 
;
_cod_original_cell_volume 1702.1(6)
_cod_database_code 2207555
_cod_database_fobs_code 2207555

loop_
_symmetry_equiv_pos_as_xyz
'x, y, z'
'-x+1/2, -y, z+1/2'
'-x, y+1/2, -z+1/2'
'x+1/2, -y+1/2, -z'

loop_
_atom_site_label
_atom_site_fract_x
_atom_site_fract_y
_atom_site_fract_z
_atom_site_U_iso_or_equiv
_atom_site_adp_type
_atom_site_calc_flag
_atom_site_refinement_flags
_atom_site_occupancy
_atom_site_type_symbol
Fe1 0.95390(9) 0.11697(6) 0.14394(3) 0.03828(19) Uani d . 1 Fe
N1 0.5398(7) 0.0029(3) 0.2918(2) 0.0523(11) Uani d . 1 N
H1A 0.4433 -0.0374 0.2853 0.063 Uiso calc R 1 H
C1 1.2167(7) 0.0644(4) 0.1559(3) 0.0495(13) Uani d . 1 C
H1B 1.2924 0.0722 0.1963 0.059 Uiso calc R 1 H
C2 1.2039(7) 0.1425(4) 0.1011(3) 0.0466(13) Uani d . 1 C
H2A 1.2679 0.2158 0.0970 0.056 Uiso calc R 1 H
C3 1.0815(7) 0.0952(5) 0.0540(3) 0.0484(14) Uani d . 1 C
H3A 1.0450 0.1315 0.0116 0.058 Uiso calc R 1 H
C4 1.0205(8) -0.0090(4) 0.0765(3) 0.0560(14) Uani d . 1 C
H4A 0.9362 -0.0607 0.0533 0.067 Uiso calc R 1 H
C5 1.1060(7) -0.0280(5) 0.1386(3) 0.0549(14) Uani d . 1 C
H5A 1.0873 -0.0958 0.1668 0.066 Uiso calc R 1 H
C6 0.8611(8) 0.1802(5) 0.2325(3) 0.0521(14) Uani d . 1 C
H6A 0.9310 0.1812 0.2746 0.063 Uiso calc R 1 H
C7 0.8619(7) 0.2683(5) 0.1845(3) 0.0487(13) Uani d . 1 C
H7A 0.9299 0.3403 0.1873 0.058 Uiso calc R 1 H
C8 0.7492(7) 0.2318(5) 0.1297(3) 0.0534(14) Uani d . 1 C
H8A 0.7231 0.2746 0.0883 0.064 Uiso calc R 1 H
C9 0.6789(6) 0.1234(4) 0.1477(3) 0.0498(11) Uani d . 1 C
H9A 0.5971 0.0775 0.1196 0.060 Uiso calc R 1 H
C10 0.7462(6) 0.0895(4) 0.2119(2) 0.0389(11) Uani d . 1 C
C11 0.7017(7) -0.0150(4) 0.2508(3) 0.0457(11) Uani d . 1 C
H11A 0.8040 -0.0311 0.2811 0.055 Uiso calc R 1 H
C12 0.6695(7) -0.1219(5) 0.2066(3) 0.0538(13) Uani d . 1 C
H12A 0.6411 -0.1860 0.2348 0.081 Uiso calc R 1 H
H12B 0.7776 -0.1381 0.1810 0.081 Uiso calc R 1 H
H12C 0.5699 -0.1078 0.1763 0.081 Uiso calc R 1 H
C13 0.5445(8) 0.0902(4) 0.3441(2) 0.0490(12) Uani d . 1 C
H13A 0.5591 0.1645 0.3218 0.059 Uiso calc R 1 H
C14 0.6973(7) 0.0777(4) 0.3945(3) 0.0430(11) Uani d . 1 C
C15 0.7804(8) 0.1752(5) 0.4203(3) 0.0534(14) Uani d . 1 C
H15A 0.7429 0.2466 0.4051 0.064 Uiso calc R 1 H
C16 0.9179(8) 0.1687(5) 0.4683(3) 0.0515(15) Uani d . 1 C
H16A 0.9682 0.2353 0.4860 0.062 Uiso calc R 1 H
C17 0.9799(7) 0.0625(5) 0.4897(3) 0.0499(13) Uani d . 1 C
H17A 1.0736 0.0572 0.5211 0.060 Uiso calc R 1 H
C18 0.8995(8) -0.0367(5) 0.4633(3) 0.0517(14) Uani d . 1 C
H18A 0.9397 -0.1085 0.4770 0.062 Uiso calc R 1 H
C19 0.7605(8) -0.0273(5) 0.4169(3) 0.0501(13) Uani d . 1 C
H19A 0.7075 -0.0937 0.4000 0.060 Uiso calc R 1 H
C20 0.3601(8) 0.0902(4) 0.3793(3) 0.0503(13) Uani d . 1 C
H20A 0.2654 0.1014 0.3466 0.075 Uiso calc R 1 H
H20B 0.3565 0.1510 0.4118 0.075 Uiso calc R 1 H
H20C 0.3423 0.0183 0.4017 0.075 Uiso calc R 1 H

loop_
_atom_site_aniso_label
_atom_site_aniso_U_11
_atom_site_aniso_U_22
_atom_site_aniso_U_33
_atom_site_aniso_U_12
_atom_site_aniso_U_13
_atom_site_aniso_U_23
Fe1 0.0307(3) 0.0447(3) 0.0395(3) 0.0022(3) 0.0019(3) -0.0042(3)
N1 0.049(2) 0.057(3) 0.051(2) -0.027(2) 0.004(2) -0.013(2)
C1 0.041(3) 0.052(3) 0.056(3) 0.018(2) -0.010(2) -0.006(2)
C2 0.045(3) 0.047(3) 0.048(3) -0.006(2) 0.032(2) -0.001(2)
C3 0.049(3) 0.052(3) 0.045(3) 0.017(2) 0.019(2) 0.002(2)
C4 0.056(3) 0.050(3) 0.062(3) 0.006(3) 0.015(3) -0.020(3)
C5 0.052(3) 0.049(3) 0.064(3) 0.018(2) 0.022(3) 0.014(3)
C6 0.047(3) 0.063(3) 0.047(3) -0.014(3) 0.000(2) -0.015(3)
C7 0.050(3) 0.041(3) 0.055(3) 0.001(2) 0.024(3) -0.005(2)
C8 0.052(3) 0.052(3) 0.057(4) 0.025(2) 0.013(3) 0.014(3)
C9 0.041(2) 0.048(3) 0.060(3) 0.005(2) 0.000(2) 0.007(3)
C10 0.027(2) 0.051(3) 0.039(2) -0.005(2) 0.0035(17) -0.009(2)
C11 0.046(3) 0.047(3) 0.044(3) -0.009(2) 0.004(2) -0.004(2)
C12 0.062(3) 0.053(3) 0.046(3) -0.018(3) 0.002(2) -0.023(3)
C13 0.058(3) 0.045(3) 0.045(3) -0.012(3) 0.010(2) -0.004(2)
C14 0.043(3) 0.045(3) 0.041(3) -0.001(2) 0.012(2) -0.001(2)
C15 0.062(4) 0.047(3) 0.051(3) 0.000(3) 0.014(3) 0.002(2)
C16 0.055(4) 0.050(3) 0.049(3) -0.022(3) 0.002(2) -0.007(3)
C17 0.040(3) 0.070(4) 0.040(2) -0.006(3) -0.006(2) 0.002(2)
C18 0.056(3) 0.047(3) 0.052(3) 0.021(2) -0.005(2) 0.018(2)
C19 0.048(3) 0.049(3) 0.053(3) 0.000(2) -0.002(2) 0.014(2)
C20 0.057(3) 0.042(3) 0.051(3) -0.001(2) 0.014(2) -0.002(2)

loop_
_atom_type_symbol
_atom_type_description
_atom_type_scat_dispersion_real
_atom_type_scat_dispersion_imag
_atom_type_scat_source
C C 0.0033 0.0016 'International Tables Vol C Tables 4.2.6.8 and 6.1.1.4'
H H 0.0000 0.0000 'International Tables Vol C Tables 4.2.6.8 and 6.1.1.4'
N N 0.0061 0.0033 'International Tables Vol C Tables 4.2.6.8 and 6.1.1.4'
Fe Fe 0.3463 0.8444 'International Tables Vol C Tables 4.2.6.8 and 6.1.1.4'

loop_
_geom_angle_atom_site_label_1
_geom_angle_atom_site_label_2
_geom_angle_atom_site_label_3
_geom_angle
_geom_angle_publ_flag
C9 Fe1 C6 67.6(2) ?
C9 Fe1 C3 119.8(2) ?
C6 Fe1 C3 164.5(2) ?
C9 Fe1 C5 125.6(2) ?
C6 Fe1 C5 122.3(3) ?
C3 Fe1 C5 66.2(2) ?
C9 Fe1 C8 40.8(2) ?
C6 Fe1 C8 68.4(2) ?
C3 Fe1 C8 107.5(2) ?
C5 Fe1 C8 161.6(2) ?
C9 Fe1 C1 162.2(2) ?
C6 Fe1 C1 109.1(2) ?
C3 Fe1 C1 68.2(2) ?
C5 Fe1 C1 40.1(2) ?
C8 Fe1 C1 156.1(2) ?
C9 Fe1 C2 155.0(2) ?
C6 Fe1 C2 127.5(2) ?
C3 Fe1 C2 40.5(2) ?
C5 Fe1 C2 66.9(2) ?
C8 Fe1 C2 120.6(2) ?
C1 Fe1 C2 40.8(2) ?
C9 Fe1 C4 106.8(2) ?
C6 Fe1 C4 155.4(2) ?
C3 Fe1 C4 39.3(2) ?
C5 Fe1 C4 40.1(2) ?
C8 Fe1 C4 124.0(3) ?
C1 Fe1 C4 68.5(2) ?
C2 Fe1 C4 67.6(2) ?
C9 Fe1 C7 68.0(2) ?
C6 Fe1 C7 40.2(2) ?
C3 Fe1 C7 127.1(2) ?
C5 Fe1 C7 156.6(3) ?
C8 Fe1 C7 40.9(2) ?
C1 Fe1 C7 121.6(2) ?
C2 Fe1 C7 109.4(2) ?
C4 Fe1 C7 162.1(2) ?
C9 Fe1 C10 40.8(2) ?
C6 Fe1 C10 40.53(19) ?
C3 Fe1 C10 153.7(2) ?
C5 Fe1 C10 108.1(2) ?
C8 Fe1 C10 69.3(2) ?
C1 Fe1 C10 125.3(2) ?
C2 Fe1 C10 163.5(2) ?
C4 Fe1 C10 119.5(2) ?
C7 Fe1 C10 68.58(19) ?
C13 N1 C11 118.6(4) ?
C13 N1 H1A 120.7 ?
C11 N1 H1A 120.7 ?
C5 C1 C2 105.7(5) ?
C5 C1 Fe1 69.7(3) ?
C2 C1 Fe1 69.8(3) ?
C5 C1 H1B 127.1 ?
C2 C1 H1B 127.1 ?
Fe1 C1 H1B 127.1 ?
C3 C2 C1 107.3(4) ?
C3 C2 Fe1 69.3(3) ?
C1 C2 Fe1 69.4(3) ?
C3 C2 H2A 126.4 ?
C1 C2 H2A 126.4 ?
Fe1 C2 H2A 126.4 ?
C4 C3 C2 109.9(5) ?
C4 C3 Fe1 71.0(3) ?
C2 C3 Fe1 70.2(3) ?
C4 C3 H3A 125.1 ?
C2 C3 H3A 125.1 ?
Fe1 C3 H3A 125.1 ?
C3 C4 C5 106.3(5) ?
C3 C4 Fe1 69.7(3) ?
C5 C4 Fe1 69.3(3) ?
C3 C4 H4A 126.8 ?
C5 C4 H4A 126.8 ?
Fe1 C4 H4A 126.8 ?
C1 C5 C4 110.8(5) ?
C1 C5 Fe1 70.2(3) ?
C4 C5 Fe1 70.6(3) ?
C1 C5 H5A 124.6 ?
C4 C5 H5A 124.6 ?
Fe1 C5 H5A 124.6 ?
C7 C6 C10 110.8(5) ?
C7 C6 Fe1 71.1(3) ?
C10 C6 Fe1 71.1(3) ?
C7 C6 H6A 124.6 ?
C10 C6 H6A 124.6 ?
Fe1 C6 H6A 124.6 ?
C6 C7 C8 107.2(5) ?
C6 C7 Fe1 68.7(3) ?
C8 C7 Fe1 68.7(3) ?
C6 C7 H7A 126.4 ?
C8 C7 H7A 126.4 ?
Fe1 C7 H7A 126.4 ?
C9 C8 C7 106.6(5) ?
C9 C8 Fe1 69.1(3) ?
C7 C8 Fe1 70.4(3) ?
C9 C8 H8A 126.7 ?
C7 C8 H8A 126.7 ?
Fe1 C8 H8A 126.7 ?
C8 C9 C10 110.4(5) ?
C8 C9 Fe1 70.1(3) ?
C10 C9 Fe1 71.1(3) ?
C8 C9 H9A 124.8 ?
C10 C9 H9A 124.8 ?
Fe1 C9 H9A 124.8 ?
C6 C10 C9 105.0(4) ?
C6 C10 C11 126.7(5) ?
C9 C10 C11 128.3(4) ?
C6 C10 Fe1 68.4(3) ?
C9 C10 Fe1 68.2(3) ?
C11 C10 Fe1 129.2(3) ?
N1 C11 C10 110.7(4) ?
N1 C11 C12 108.0(4) ?
C10 C11 C12 113.9(4) ?
N1 C11 H11A 108.0 ?
C10 C11 H11A 108.0 ?
C12 C11 H11A 108.0 ?
C11 C12 H12A 109.5 ?
C11 C12 H12B 109.5 ?
H12A C12 H12B 109.5 ?
C11 C12 H12C 109.5 ?
H12A C12 H12C 109.5 ?
H12B C12 H12C 109.5 ?
N1 C13 C14 115.0(5) yes
N1 C13 C20 107.8(4) yes
C14 C13 C20 110.8(4) yes
N1 C13 H13A 107.7 ?
C14 C13 H13A 107.7 ?
C20 C13 H13A 107.7 ?
C19 C14 C15 117.4(5) ?
C19 C14 C13 123.2(5) ?
C15 C14 C13 119.4(5) yes
C16 C15 C14 121.8(5) yes
C16 C15 H15A 119.1 ?
C14 C15 H15A 119.1 ?
C15 C16 C17 119.7(5) ?
C15 C16 H16A 120.1 ?
C17 C16 H16A 120.1 ?
C16 C17 C18 119.2(5) ?
C16 C17 H17A 120.4 ?
C18 C17 H17A 120.4 ?
C19 C18 C17 119.7(5) ?
C19 C18 H18A 120.2 ?
C17 C18 H18A 120.2 ?
C18 C19 C14 122.2(5) ?
C18 C19 H19A 118.9 ?
C14 C19 H19A 118.9 ?
C13 C20 H20A 109.5 ?
C13 C20 H20B 109.5 ?
H20A C20 H20B 109.5 ?
C13 C20 H20C 109.5 ?
H20A C20 H20C 109.5 ?
H20B C20 H20C 109.5 ?

loop_
_geom_bond_atom_site_label_1
_geom_bond_atom_site_label_2
_geom_bond_distance
_geom_bond_publ_flag
Fe1 C9 2.021(5) ?
Fe1 C6 2.025(5) ?
Fe1 C3 2.032(5) ?
Fe1 C5 2.032(5) ?
Fe1 C8 2.034(5) ?
Fe1 C1 2.038(5) ?
Fe1 C2 2.044(4) ?
Fe1 C4 2.049(5) ?
Fe1 C7 2.057(5) ?
Fe1 C10 2.060(4) ?
N1 C13 1.455(6) ?
N1 C11 1.456(7) ?
N1 H1A 0.8600 ?
C1 C5 1.394(8) ?
C1 C2 1.422(7) ?
C1 H1B 0.9800 ?
C2 C3 1.410(8) ?
C2 H2A 0.9800 ?
C3 C4 1.372(8) ?
C3 H3A 0.9800 ?
C4 C5 1.400(9) ?
C4 H4A 0.9800 ?
C5 H5A 0.9800 ?
C6 C7 1.402(8) ?
C6 C10 1.415(7) ?
C6 H6A 0.9800 ?
C7 C8 1.431(8) ?
C7 H7A 0.9800 ?
C8 C9 1.414(7) ?
C8 H8A 0.9800 ?
C9 C10 1.421(7) ?
C9 H9A 0.9800 ?
C10 C11 1.481(7) yes
C11 C12 1.545(6) yes
C11 H11A 0.9800 ?
C12 H12A 0.9600 ?
C12 H12B 0.9600 ?
C12 H12C 0.9600 ?
C13 C14 1.510(7) yes
C13 C20 1.523(7) yes
C13 H13A 0.9800 ?
C14 C19 1.385(7) ?
C14 C15 1.390(7) ?
C15 C16 1.389(8) ?
C15 H15A 0.9300 ?
C16 C17 1.389(8) ?
C16 H16A 0.9300 ?
C17 C18 1.402(8) ?
C17 H17A 0.9300 ?
C18 C19 1.378(7) ?
C18 H18A 0.9300 ?
C19 H19A 0.9300 ?
C20 H20A 0.9600 ?
C20 H20B 0.9600 ?
C20 H20C 0.9600 ?

loop_
_geom_hbond_atom_site_label_D
_geom_hbond_atom_site_label_H
_geom_hbond_atom_site_label_A
_geom_hbond_site_symmetry_A
_geom_hbond_distance_DH
_geom_hbond_distance_HA
_geom_hbond_distance_DA
_geom_hbond_angle_DHA
_geom_hbond_publ_flag
C4 H4A Cg3 2_654 0.98 2.99 3.819(6) 143 yes
C17 H17A Cg1 2_755 0.93 3.05 3.932(6) 158 yes
